data_8107684
loop_
_publ_author_name
'Dali, Zhu'
'Yu, Yu'

_publ_section_title
;
 Crystal structure of 6,6a,7,8,9,10-hexahydro-5H-pyrazino
 [2,3-e]pyrido[1,2-a]pyrazine, C10H14N4
;
_journal_issue 6
_journal_name_full 'Zeitschrift f\"ur Kristallographie - New Crystal Structures'
_journal_page_first 1137
_journal_page_last 1139
_journal_paper_doi 10.1515/ncrs-2023-0363
_journal_volume 238
_journal_year 2023
_chemical_formula_moiety '1(C10 H14 N4)'
_chemical_formula_sum 'C10 H14 N4'
_chemical_formula_weight 190.25
_space_group_crystal_system orthorhombic
_space_group_IT_number 61
_space_group_name_Hall '-P 2ac 2ab'
_space_group_name_H-M_alt 'P b c a'
_atom_sites_solution_hydrogens geom
_atom_sites_solution_primary dual
_cell_angle_alpha 90
_cell_angle_beta 90
_cell_angle_gamma 90
_cell_formula_units_Z 16
_cell_length_a 15.5356(2)
_cell_length_b 9.8551(2)
_cell_length_c 25.5551(4)
_cell_measurement_reflns_used 4917
_cell_measurement_temperature 150.00(10)
_cell_measurement_theta_max 73.4470
_cell_measurement_theta_min 2.8580
_cell_volume 3912.61(11)
_computing_cell_refinement 'CrysAlisPro 1.171.41.93a (Rigaku OD, 2020)'
_computing_data_collection 'CrysAlisPro 1.171.41.93a (Rigaku OD, 2020)'
_computing_data_reduction 'CrysAlisPro 1.171.41.93a (Rigaku OD, 2020)'
_computing_molecular_graphics 'Olex2 1.5-beta (Dolomanov et al., 2009)'
_computing_publication_material 'Olex2 1.5-beta (Dolomanov et al., 2009)'
_computing_structure_refinement 'SHELXL 2018/3 (Sheldrick, 2015)'
_computing_structure_solution 'SHELXT 2018/2 (Sheldrick, 2018)'
_diffrn_ambient_environment N~2~
_diffrn_ambient_temperature 150.00(10)
_diffrn_detector 'CCD plate'
_diffrn_detector_area_resol_mean 5.2684
_diffrn_detector_type AtlasS2
_diffrn_measured_fraction_theta_full 0.999
_diffrn_measured_fraction_theta_max 0.999
_diffrn_measurement_details
;
List of Runs (angles in degrees, time in seconds):

  # Type    Start    End  Width  t~exp~   \w     \q     \k     \f   Frames
--------------------------------------------------------------------------
  1  \w    -45.00 -18.00   1.00    1.00    --  -40.73 -38.00 120.00   27
  2  \w    -65.00  33.00   1.00    1.00    --  -40.73  38.00   0.00   98
  3  \w     31.00  77.00   1.00    1.00    --   40.73 -99.00 -60.00   46
  4  \w     38.00 121.00   1.00    2.27    --  106.95-125.00 -30.00   83
  5  \w     72.00  97.00   1.00    2.27    --  106.95 -95.00 150.00   25
  6  \w    134.00 160.00   1.00    2.27    --  106.95  45.00 120.00   26
  7  \w     97.00 170.00   1.00    2.27    --  106.95 125.00 150.00   73
  8  \w     84.00 148.00   1.00    2.27    --  106.95  61.00-120.00   64
;
_diffrn_measurement_device 'four-circle diffractometer'
_diffrn_measurement_device_type 'SuperNova, Dual, Cu at home/near, AtlasS2'
_diffrn_measurement_method '\w scans'
_diffrn_orient_matrix_type 'CrysAlisPro convention (1999,Acta A55,543-557)'
_diffrn_orient_matrix_UB_11 0.0240746000
_diffrn_orient_matrix_UB_12 -0.1508828000
_diffrn_orient_matrix_UB_13 -0.0061520000
_diffrn_orient_matrix_UB_21 0.0028608000
_diffrn_orient_matrix_UB_22 -0.0153124000
_diffrn_orient_matrix_UB_23 0.0599879000
_diffrn_orient_matrix_UB_31 -0.0960720000
_diffrn_orient_matrix_UB_32 -0.0382137000
_diffrn_orient_matrix_UB_33 0.0001828000
_diffrn_radiation_monochromator mirror
_diffrn_radiation_probe x-ray
_diffrn_radiation_type 'Cu K\a'
_diffrn_radiation_wavelength 1.54184
_diffrn_reflns_av_R_equivalents 0.0865
_diffrn_reflns_av_unetI/netI 0.0636
_diffrn_reflns_Laue_measured_fraction_full 0.999
_diffrn_reflns_Laue_measured_fraction_max 0.999
_diffrn_reflns_limit_h_max 16
_diffrn_reflns_limit_h_min -18
_diffrn_reflns_limit_k_max 6
_diffrn_reflns_limit_k_min -11
_diffrn_reflns_limit_l_max 30
_diffrn_reflns_limit_l_min -29
_diffrn_reflns_number 8924
_diffrn_reflns_point_group_measured_fraction_full 0.999
_diffrn_reflns_point_group_measured_fraction_max 0.999
_diffrn_reflns_theta_full 66.588
_diffrn_reflns_theta_max 66.588
_diffrn_reflns_theta_min 3.459
_diffrn_source 'micro-focus sealed X-ray tube'
_diffrn_source_type 'SuperNova (Cu) X-ray Source'
_exptl_absorpt_coefficient_mu 0.654
_exptl_absorpt_correction_type none
_exptl_crystal_colour 'light colourless'
_exptl_crystal_density_diffrn 1.292
_exptl_crystal_description block
_exptl_crystal_F_000 1632
_exptl_crystal_size_max 0.14
_exptl_crystal_size_mid 0.13
_exptl_crystal_size_min 0.1
_refine_diff_density_max 0.682
_refine_diff_density_min -0.530
_refine_diff_density_rms 0.066
_refine_ls_extinction_coef .
_refine_ls_extinction_method none
_refine_ls_goodness_of_fit_ref 1.062
_refine_ls_hydrogen_treatment constr
_refine_ls_matrix_type full
_refine_ls_number_parameters 281
_refine_ls_number_reflns 3455
_refine_ls_number_restraints 0
_refine_ls_restrained_S_all 1.062
_refine_ls_R_factor_all 0.0918
_refine_ls_R_factor_gt 0.0873
_refine_ls_shift/su_max 0.000
_refine_ls_shift/su_mean 0.000
_refine_ls_structure_factor_coef Fsqd
_refine_ls_weighting_details 'w=1/[\s^2^(Fo^2^)+(0.1219P)^2^+4.4934P] where P=(Fo^2^+2Fc^2^)/3'
_refine_ls_weighting_scheme calc
_refine_ls_wR_factor_gt 0.2435
_refine_ls_wR_factor_ref 0.2481
_reflns_Friedel_coverage 0.000
_reflns_Friedel_fraction_full .
_reflns_Friedel_fraction_max .
_reflns_number_gt 3149
_reflns_number_total 3455
_reflns_threshold_expression 'I > 2\s(I)'
_cod_data_source_file suppl_j_ncrs-2023-0363_suppl_001.cif
_cod_data_source_block STNC
_cod_database_code 8107684
_shelx_space_group_comment
;
The symmetry employed for this shelxl refinement is uniquely defined
by the following loop, which should always be used as a source of
symmetry information in preference to the above space-group names.
They are only intended as comments.
;
_olex2_refinement_description
;
1. Fixed Uiso
 At 1.2 times of:
  All C(H) groups, All C(H,H) groups, All C(H,H,H,H) groups, All N(H) groups
2. Others
 Sof(H1BC)=Sof(H1BD)=Sof(H3BC)=Sof(H3BD)=Sof(H4BC)=Sof(H4BD)=Sof(H6BC)=
 Sof(H6BD)=Sof(C22)=Sof(H22)=Sof(C23)=Sof(H23A)=Sof(H23B)=Sof(H18C)=Sof(H18D)=
 Sof(H20C)=Sof(H20D)=Sof(C21)=Sof(H21A)=Sof(H21B)=1-FVAR(1)
 Sof(H1AA)=Sof(H1AB)=Sof(C2)=Sof(H2A)=Sof(H2B)=Sof(H3AA)=Sof(H3AB)=Sof(H4AA)=
 Sof(H4AB)=Sof(C5)=Sof(H5)=Sof(H6AA)=Sof(H6AB)=Sof(H18A)=Sof(H18B)=Sof(C19)=
 Sof(H19A)=Sof(H19B)=Sof(H20A)=Sof(H20B)=FVAR(1)
3.a Ternary CH refined with riding coordinates:
 C5(H5), C22(H22), C16(H16)
3.b Secondary CH2 refined with riding coordinates:
 C1(H1AA,H1AB), C1(H1BC,H1BD), C2(H2A,H2B), C3(H3AA,H3AB), C3(H3BC,H3BD),
 C4(H4AA,H4AB), C4(H4BC,H4BD), C6(H6AA,H6AB), C6(H6BC,H6BD), C23(H23A,H23B),
 C15(H15A,H15B), C17(H17A,H17B), C18(H18A,H18B), C18(H18C,H18D), C19(H19A,H19B),
  C20(H20A,H20B), C20(H20C,H20D), C21(H21A,H21B)
3.c Aromatic/amide H refined with riding coordinates:
 N2(H2), C9(H9), C10(H10), N7(H7), C11(H11), C12(H12)
;
_olex2_submission_special_instructions 'No special instructions were received'
_oxdiff_exptl_absorpt_empirical_details
;
Empirical correction (ABSPACK) includes:
;
_oxdiff_exptl_absorpt_empirical_full_max 1.600
_oxdiff_exptl_absorpt_empirical_full_min 0.537

loop_
_space_group_symop_operation_xyz
'x, y, z'
'-x+1/2, -y, z+1/2'
'-x, y+1/2, -z+1/2'
'x+1/2, -y+1/2, -z'
'-x, -y, -z'
'x-1/2, y, -z-1/2'
'x, -y-1/2, z-1/2'
'-x-1/2, y-1/2, z'

loop_
_atom_site_label
_atom_site_type_symbol
_atom_site_fract_x
_atom_site_fract_y
_atom_site_fract_z
_atom_site_U_iso_or_equiv
_atom_site_adp_type
_atom_site_occupancy
_atom_site_site_symmetry_order
_atom_site_calc_flag
_atom_site_refinement_flags_posn
_atom_site_refinement_flags_adp
_atom_site_refinement_flags_occupancy
_atom_site_disorder_assembly
_atom_site_disorder_group
N1 N 0.62135(18) 0.2746(2) 0.07777(10) 0.0402(7) Uani 1 1 d . . . . .
N2 N 0.63282(19) 0.1625(3) 0.17768(9) 0.0423(7) Uani 1 1 d . . . . .
H2 H 0.641202 0.126181 0.208721 0.051 Uiso 1 1 calc R U . . .
N3 N 0.59840(16) -0.0487(2) 0.14472(9) 0.0342(6) Uani 1 1 d . . . . .
N4 N 0.58823(17) 0.0604(3) 0.04440(9) 0.0391(6) Uani 1 1 d . . . . .
C1 C 0.6236(2) 0.3235(3) 0.02374(12) 0.0428(8) Uani 1 1 d . . . . .
H1AA H 0.575927 0.281556 0.003748 0.051 Uiso 0.756(8) 1 calc R U P A 1
H1AB H 0.678474 0.295826 0.007232 0.051 Uiso 0.756(8) 1 calc R U P A 1
H1BC H 0.646314 0.249066 0.001722 0.051 Uiso 0.244(8) 1 calc R U P A 2
H1BD H 0.563362 0.339483 0.012645 0.051 Uiso 0.244(8) 1 calc R U P A 2
C2 C 0.6151(4) 0.4786(5) 0.02138(18) 0.0464(13) Uani 0.756(8) 1 d . . P A 1
H2A H 0.625685 0.508961 -0.014982 0.056 Uiso 0.756(8) 1 calc R U P A 1
H2B H 0.555401 0.504102 0.030690 0.056 Uiso 0.756(8) 1 calc R U P A 1
C3 C 0.6732(3) 0.5480(3) 0.05555(14) 0.0595(11) Uani 1 1 d . . . . .
H3AA H 0.661669 0.646710 0.054036 0.071 Uiso 0.756(8) 1 calc R U P A 1
H3AB H 0.733072 0.532651 0.043587 0.071 Uiso 0.756(8) 1 calc R U P A 1
H3BC H 0.728193 0.598451 0.052978 0.071 Uiso 0.244(8) 1 calc R U P A 2
H3BD H 0.626399 0.613811 0.048797 0.071 Uiso 0.244(8) 1 calc R U P A 2
C4 C 0.6641(2) 0.4996(3) 0.11112(12) 0.0375(7) Uani 1 1 d . . . . .
H4AA H 0.608141 0.531637 0.124884 0.045 Uiso 0.756(8) 1 calc R U P A 1
H4AB H 0.709942 0.542273 0.132434 0.045 Uiso 0.756(8) 1 calc R U P A 1
H4BC H 0.629098 0.566260 0.130771 0.045 Uiso 0.244(8) 1 calc R U P A 2
H4BD H 0.721916 0.496975 0.127422 0.045 Uiso 0.244(8) 1 calc R U P A 2
C5 C 0.6690(4) 0.3482(4) 0.11838(16) 0.0314(10) Uani 0.756(8) 1 d . . P A 1
H5 H 0.730947 0.322071 0.114763 0.038 Uiso 0.756(8) 1 calc R U P A 1
C6 C 0.6411(2) 0.3053(3) 0.17126(11) 0.0385(7) Uani 1 1 d . . . . .
H6AA H 0.683157 0.339504 0.197189 0.046 Uiso 0.756(8) 1 calc R U P A 1
H6AB H 0.584902 0.348159 0.179039 0.046 Uiso 0.756(8) 1 calc R U P A 1
H6BC H 0.700399 0.331442 0.181195 0.046 Uiso 0.244(8) 1 calc R U P A 2
H6BD H 0.601415 0.350208 0.196135 0.046 Uiso 0.244(8) 1 calc R U P A 2
C7 C 0.60742(17) 0.1382(3) 0.08476(10) 0.0293(6) Uani 1 1 d . . . . .
C8 C 0.61208(16) 0.0812(3) 0.13641(10) 0.0278(6) Uani 1 1 d . . . . .
C9 C 0.57916(18) -0.1266(3) 0.10235(11) 0.0338(7) Uani 1 1 d . . . . .
H9 H 0.569008 -0.220861 0.107003 0.041 Uiso 1 1 calc R U . . .
C10 C 0.5741(2) -0.0728(3) 0.05370(12) 0.0378(7) Uani 1 1 d . . . . .
H10 H 0.560266 -0.130566 0.025164 0.045 Uiso 1 1 calc R U . . .
C22 C 0.6230(11) 0.3609(13) 0.1166(5) 0.027(3) Uani 0.244(8) 1 d . . P A 2
H22 H 0.560745 0.385500 0.119544 0.033 Uiso 0.244(8) 1 calc R U P A 2
C23 C 0.6718(13) 0.4434(14) 0.0115(5) 0.044(4) Uani 0.244(8) 1 d . . P A 2
H23A H 0.646819 0.485934 -0.020139 0.053 Uiso 0.244(8) 1 calc R U P A 2
H23B H 0.731729 0.417046 0.003153 0.053 Uiso 0.244(8) 1 calc R U P A 2
N5 N 0.40075(15) 0.4588(2) 0.11606(9) 0.0327(6) Uani 1 1 d . . . . .
N6 N 0.42043(18) 0.5495(2) 0.21880(10) 0.0399(6) Uani 1 1 d . . . . .
N7 N 0.3930(2) 0.3325(3) 0.24857(10) 0.0588(9) Uani 1 1 d . . . . .
H7 H 0.408904 0.357010 0.280232 0.071 Uiso 1 1 calc R U . . .
N8 N 0.36675(15) 0.2422(2) 0.14650(9) 0.0326(6) Uani 1 1 d . . . . .
C11 C 0.42026(18) 0.5888(3) 0.12749(11) 0.0340(6) Uani 1 1 d . . . . .
H11 H 0.427727 0.651320 0.099544 0.041 Uiso 1 1 calc R U . . .
C12 C 0.4296(2) 0.6338(3) 0.17715(11) 0.0365(7) Uani 1 1 d . . . . .
H12 H 0.442972 0.726579 0.183042 0.044 Uiso 1 1 calc R U . . .
C13 C 0.40054(19) 0.4217(3) 0.20854(11) 0.0340(7) Uani 1 1 d . . . . .
C14 C 0.39010(16) 0.3738(3) 0.15569(10) 0.0268(6) Uani 1 1 d . . . . .
C15 C 0.3597(2) 0.2000(3) 0.24031(12) 0.0413(8) Uani 1 1 d . . . . .
H15A H 0.296879 0.201660 0.246788 0.050 Uiso 1 1 calc R U . . .
H15B H 0.385784 0.137992 0.266345 0.050 Uiso 1 1 calc R U . . .
C16 C 0.3752(3) 0.1437(3) 0.18705(14) 0.0611(11) Uani 1 1 d . . . . .
H16 H 0.437750 0.119882 0.186940 0.073 Uiso 1 1 calc R U . . .
C17 C 0.3309(2) 0.0131(3) 0.17791(13) 0.0430(8) Uani 1 1 d . . . . .
H17A H 0.269779 0.023339 0.188148 0.052 Uiso 1 1 calc R U . . .
H17B H 0.356712 -0.056049 0.201236 0.052 Uiso 1 1 calc R U . . .
C18 C 0.3342(3) -0.0395(3) 0.12249(14) 0.0489(8) Uani 1 1 d . . . . .
H18A H 0.391795 -0.078637 0.115782 0.059 Uiso 0.756(8) 1 calc R U P A 1
H18B H 0.291234 -0.113016 0.118445 0.059 Uiso 0.756(8) 1 calc R U P A 1
H18C H 0.364357 -0.127955 0.122685 0.059 Uiso 0.244(8) 1 calc R U P A 2
H18D H 0.274432 -0.056266 0.110618 0.059 Uiso 0.244(8) 1 calc R U P A 2
C19 C 0.3164(3) 0.0686(4) 0.08285(16) 0.0393(12) Uani 0.756(8) 1 d . . P A 1
H19A H 0.254355 0.091108 0.083662 0.047 Uiso 0.756(8) 1 calc R U P A 1
H19B H 0.329944 0.032915 0.047580 0.047 Uiso 0.756(8) 1 calc R U P A 1
C20 C 0.36741(19) 0.1954(3) 0.09190(11) 0.0356(7) Uani 1 1 d . . . . .
H20A H 0.427735 0.179058 0.081118 0.043 Uiso 0.756(8) 1 calc R U P A 1
H20B H 0.344030 0.268305 0.069358 0.043 Uiso 0.756(8) 1 calc R U P A 1
H20C H 0.416846 0.237296 0.073556 0.043 Uiso 0.244(8) 1 calc R U P A 2
H20D H 0.314138 0.226812 0.074433 0.043 Uiso 0.244(8) 1 calc R U P A 2
C21 C 0.3736(10) 0.0428(13) 0.0867(5) 0.037(3) Uani 0.244(8) 1 d . . P A 2
H21A H 0.350521 0.018502 0.051801 0.044 Uiso 0.244(8) 1 calc R U P A 2
H21B H 0.435470 0.019023 0.086531 0.044 Uiso 0.244(8) 1 calc R U P A 2

loop_
_atom_site_aniso_label
_atom_site_aniso_U_11
_atom_site_aniso_U_22
_atom_site_aniso_U_33
_atom_site_aniso_U_23
_atom_site_aniso_U_13
_atom_site_aniso_U_12
N1 0.0582(16) 0.0313(13) 0.0310(13) 0.0061(10) -0.0108(11) -0.0160(12)
N2 0.0686(18) 0.0335(13) 0.0248(12) -0.0011(10) -0.0001(11) -0.0053(12)
N3 0.0439(14) 0.0285(12) 0.0303(12) 0.0003(9) 0.0012(10) 0.0010(10)
N4 0.0510(15) 0.0376(14) 0.0289(12) -0.0025(10) -0.0033(10) -0.0153(12)
C1 0.0612(19) 0.0364(16) 0.0307(15) 0.0068(12) -0.0027(14) -0.0122(15)
C2 0.058(3) 0.040(2) 0.041(2) 0.0113(19) 0.001(2) -0.010(2)
C3 0.097(3) 0.0285(16) 0.053(2) -0.0013(14) 0.022(2) -0.0111(18)
C4 0.0382(15) 0.0288(14) 0.0456(17) -0.0025(12) -0.0005(13) -0.0025(12)
C5 0.027(2) 0.030(2) 0.038(2) -0.0048(15) 0.001(2) -0.002(2)
C6 0.0512(17) 0.0310(15) 0.0333(15) -0.0047(12) -0.0087(13) -0.0008(13)
C7 0.0302(13) 0.0271(13) 0.0307(14) 0.0007(10) -0.0014(10) -0.0040(11)
C8 0.0273(13) 0.0275(13) 0.0285(13) -0.0005(10) 0.0014(10) 0.0015(11)
C9 0.0385(15) 0.0264(13) 0.0365(14) -0.0034(11) 0.0019(12) -0.0039(12)
C10 0.0468(16) 0.0325(15) 0.0341(15) -0.0067(12) 0.0016(12) -0.0130(13)
C22 0.022(7) 0.033(7) 0.026(6) -0.006(4) 0.005(5) -0.003(6)
C23 0.064(10) 0.040(7) 0.028(6) 0.005(5) 0.000(6) 0.000(7)
N5 0.0369(12) 0.0318(12) 0.0294(12) 0.0015(9) 0.0006(10) -0.0046(10)
N6 0.0590(16) 0.0281(12) 0.0326(13) -0.0014(10) -0.0007(11) -0.0033(12)
N7 0.117(3) 0.0335(14) 0.0264(13) 0.0031(11) -0.0099(15) -0.0140(15)
N8 0.0419(13) 0.0258(12) 0.0302(12) -0.0026(9) 0.0024(10) -0.0024(10)
C11 0.0392(15) 0.0264(13) 0.0364(15) 0.0048(11) 0.0015(12) -0.0044(12)
C12 0.0455(16) 0.0246(13) 0.0394(15) 0.0010(11) 0.0011(13) -0.0054(12)
C13 0.0436(16) 0.0272(14) 0.0312(14) 0.0010(11) -0.0025(12) 0.0017(12)
C14 0.0253(12) 0.0246(13) 0.0306(13) 0.0006(10) 0.0008(10) 0.0038(10)
C15 0.0584(19) 0.0309(15) 0.0347(15) 0.0031(12) 0.0040(14) 0.0014(14)
C16 0.109(3) 0.0357(18) 0.0386(18) 0.0048(14) -0.0028(19) -0.012(2)
C17 0.0508(17) 0.0319(15) 0.0464(17) -0.0008(13) 0.0061(14) -0.0042(14)
C18 0.064(2) 0.0296(15) 0.0528(19) -0.0060(14) -0.0001(17) -0.0055(15)
C19 0.041(3) 0.039(2) 0.039(2) -0.0093(17) 0.0039(18) -0.007(2)
C20 0.0407(15) 0.0361(16) 0.0299(14) -0.0058(12) 0.0027(12) -0.0026(13)
C21 0.030(8) 0.042(7) 0.038(6) -0.015(5) 0.004(5) -0.006(6)

loop_
_atom_type_symbol
_atom_type_description
_atom_type_scat_dispersion_real
_atom_type_scat_dispersion_imag
_atom_type_scat_source
C C 0.0181 0.0091 'International Tables Vol C Tables 4.2.6.8 and 6.1.1.4'
H H 0.0000 0.0000 'International Tables Vol C Tables 4.2.6.8 and 6.1.1.4'
N N 0.0311 0.0180 'International Tables Vol C Tables 4.2.6.8 and 6.1.1.4'

loop_
_geom_angle_atom_site_label_1
_geom_angle_atom_site_label_2
_geom_angle_atom_site_label_3
_geom_angle
_geom_angle_site_symmetry_1
_geom_angle_site_symmetry_3
C1 N1 C5 119.5(3) . .
C7 N1 C1 116.7(2) . .
C7 N1 C5 118.1(3) . .
C22 N1 C1 120.1(6) . .
C22 N1 C7 122.8(6) . .
C6 N2 H2 119.5 . .
C8 N2 H2 119.5 . .
C8 N2 C6 120.9(2) . .
C8 N3 C9 117.1(2) . .
C7 N4 C10 117.6(2) . .
N1 C1 H1AA 109.4 . .
N1 C1 H1AB 109.4 . .
N1 C1 H1BC 107.5 . .
N1 C1 H1BD 107.5 . .
N1 C1 C2 111.3(3) . .
H1AA C1 H1AB 108.0 . .
H1BC C1 H1BD 107.0 . .
C2 C1 H1AA 109.4 . .
C2 C1 H1AB 109.4 . .
C23 C1 N1 119.3(6) . .
C23 C1 H1BC 107.5 . .
C23 C1 H1BD 107.5 . .
C1 C2 H2A 108.9 . .
C1 C2 H2B 108.9 . .
H2A C2 H2B 107.7 . .
C3 C2 C1 113.5(4) . .
C3 C2 H2A 108.9 . .
C3 C2 H2B 108.9 . .
C2 C3 H3AA 109.3 . .
C2 C3 H3AB 109.3 . .
C2 C3 C4 111.4(3) . .
H3AA C3 H3AB 108.0 . .
H3BC C3 H3BD 107.1 . .
C4 C3 H3AA 109.3 . .
C4 C3 H3AB 109.3 . .
C4 C3 H3BC 107.6 . .
C4 C3 H3BD 107.6 . .
C4 C3 C23 118.7(5) . .
C23 C3 H3BC 107.6 . .
C23 C3 H3BD 107.6 . .
C3 C4 H4AA 108.5 . .
C3 C4 H4AB 108.5 . .
C3 C4 H4BC 108.7 . .
C3 C4 H4BD 108.7 . .
C3 C4 C5 115.2(3) . .
C3 C4 C22 114.4(5) . .
H4AA C4 H4AB 107.5 . .
H4BC C4 H4BD 107.6 . .
C5 C4 H4AA 108.5 . .
C5 C4 H4AB 108.5 . .
C22 C4 H4BC 108.7 . .
C22 C4 H4BD 108.7 . .
N1 C5 C4 112.2(4) . .
N1 C5 H5 107.0 . .
N1 C5 C6 110.9(3) . .
C4 C5 H5 107.0 . .
C6 C5 C4 112.4(3) . .
C6 C5 H5 107.0 . .
N2 C6 C5 114.5(3) . .
N2 C6 H6AA 108.6 . .
N2 C6 H6AB 108.6 . .
N2 C6 H6BC 108.2 . .
N2 C6 H6BD 108.2 . .
N2 C6 C22 116.4(5) . .
C5 C6 H6AA 108.6 . .
C5 C6 H6AB 108.6 . .
H6AA C6 H6AB 107.6 . .
H6BC C6 H6BD 107.3 . .
C22 C6 H6BC 108.2 . .
C22 C6 H6BD 108.2 . .
N1 C7 C8 119.7(2) . .
N4 C7 N1 120.2(2) . .
N4 C7 C8 120.2(2) . .
N2 C8 C7 119.5(2) . .
N3 C8 N2 119.1(2) . .
N3 C8 C7 121.4(2) . .
N3 C9 H9 119.2 . .
C10 C9 N3 121.5(3) . .
C10 C9 H9 119.2 . .
N4 C10 C9 122.2(3) . .
N4 C10 H10 118.9 . .
C9 C10 H10 118.9 . .
N1 C22 C4 121.7(9) . .
N1 C22 C6 117.7(10) . .
N1 C22 H22 101.3 . .
C4 C22 C6 109.3(8) . .
C4 C22 H22 101.3 . .
C6 C22 H22 101.3 . .
C1 C23 C3 113.8(10) . .
C1 C23 H23A 108.8 . .
C1 C23 H23B 108.8 . .
C3 C23 H23A 108.8 . .
C3 C23 H23B 108.8 . .
H23A C23 H23B 107.7 . .
C14 N5 C11 117.6(2) . .
C13 N6 C12 116.8(3) . .
C13 N7 H7 119.5 . .
C13 N7 C15 121.1(3) . .
C15 N7 H7 119.5 . .
C14 N8 C16 119.8(2) . .
C14 N8 C20 117.3(2) . .
C16 N8 C20 118.4(2) . .
N5 C11 H11 118.7 . .
N5 C11 C12 122.6(3) . .
C12 C11 H11 118.7 . .
N6 C12 H12 119.2 . .
C11 C12 N6 121.6(3) . .
C11 C12 H12 119.2 . .
N6 C13 N7 119.2(3) . .
N6 C13 C14 121.6(3) . .
N7 C13 C14 119.1(3) . .
N5 C14 N8 120.1(2) . .
N5 C14 C13 119.7(2) . .
N8 C14 C13 120.1(2) . .
N7 C15 H15A 108.6 . .
N7 C15 H15B 108.6 . .
N7 C15 C16 114.8(3) . .
H15A C15 H15B 107.5 . .
C16 C15 H15A 108.6 . .
C16 C15 H15B 108.6 . .
N8 C16 C15 113.3(3) . .
N8 C16 H16 104.3 . .
N8 C16 C17 115.8(3) . .
C15 C16 H16 104.3 . .
C17 C16 C15 113.2(3) . .
C17 C16 H16 104.3 . .
C16 C17 H17A 108.4 . .
C16 C17 H17B 108.4 . .
C16 C17 C18 115.6(3) . .
H17A C17 H17B 107.4 . .
C18 C17 H17A 108.4 . .
C18 C17 H17B 108.4 . .
C17 C18 H18A 109.1 . .
C17 C18 H18B 109.1 . .
C17 C18 H18C 108.3 . .
C17 C18 H18D 108.3 . .
H18A C18 H18B 107.8 . .
H18C C18 H18D 107.4 . .
C19 C18 C17 112.6(3) . .
C19 C18 H18A 109.1 . .
C19 C18 H18B 109.1 . .
C21 C18 C17 116.1(5) . .
C21 C18 H18C 108.3 . .
C21 C18 H18D 108.3 . .
C18 C19 H19A 109.0 . .
C18 C19 H19B 109.0 . .
C18 C19 C20 113.1(4) . .
H19A C19 H19B 107.8 . .
C20 C19 H19A 109.0 . .
C20 C19 H19B 109.0 . .
N8 C20 C19 113.9(3) . .
N8 C20 H20A 108.8 . .
N8 C20 H20B 108.8 . .
N8 C20 H20C 108.9 . .
N8 C20 H20D 108.9 . .
N8 C20 C21 113.3(5) . .
C19 C20 H20A 108.8 . .
C19 C20 H20B 108.8 . .
H20A C20 H20B 107.7 . .
H20C C20 H20D 107.7 . .
C21 C20 H20C 108.9 . .
C21 C20 H20D 108.9 . .
C18 C21 C20 120.2(9) . .
C18 C21 H21A 107.3 . .
C18 C21 H21B 107.3 . .
C20 C21 H21A 107.3 . .
C20 C21 H21B 107.3 . .
H21A C21 H21B 106.9 . .

loop_
_geom_bond_atom_site_label_1
_geom_bond_atom_site_label_2
_geom_bond_distance
_geom_bond_site_symmetry_2
N1 C1 1.463(4) .
N1 C5 1.467(5) .
N1 C7 1.373(4) .
N1 C22 1.307(12) .
N2 H2 0.8800 .
N2 C6 1.422(4) .
N2 C8 1.363(4) .
N3 C8 1.315(3) .
N3 C9 1.360(4) .
N4 C7 1.320(4) .
N4 C10 1.352(4) .
C1 H1AA 0.9900 .
C1 H1AB 0.9900 .
C1 H1BC 0.9900 .
C1 H1BD 0.9900 .
C1 C2 1.535(6) .
C1 C23 1.433(14) .
C2 H2A 0.9900 .
C2 H2B 0.9900 .
C2 C3 1.430(6) .
C3 H3AA 0.9900 .
C3 H3AB 0.9900 .
C3 H3BC 0.9900 .
C3 H3BD 0.9900 .
C3 C4 1.505(5) .
C3 C23 1.526(14) .
C4 H4AA 0.9900 .
C4 H4AB 0.9900 .
C4 H4BC 0.9900 .
C4 H4BD 0.9900 .
C4 C5 1.505(5) .
C4 C22 1.515(13) .
C5 H5 1.0000 .
C5 C6 1.481(5) .
C6 H6AA 0.9900 .
C6 H6AB 0.9900 .
C6 H6BC 0.9900 .
C6 H6BD 0.9900 .
C6 C22 1.527(13) .
C7 C8 1.436(4) .
C9 H9 0.9500 .
C9 C10 1.354(4) .
C10 H10 0.9500 .
C22 H22 1.0000 .
C23 H23A 0.9900 .
C23 H23B 0.9900 .
N5 C11 1.349(4) .
N5 C14 1.325(4) .
N6 C12 1.358(4) .
N6 C13 1.324(4) .
N7 H7 0.8800 .
N7 C13 1.354(4) .
N7 C15 1.420(4) .
N8 C14 1.367(4) .
N8 C16 1.426(4) .
N8 C20 1.470(4) .
C11 H11 0.9500 .
C11 C12 1.352(4) .
C12 H12 0.9500 .
C13 C14 1.440(4) .
C15 H15A 0.9900 .
C15 H15B 0.9900 .
C15 C16 1.489(5) .
C16 H16 1.0000 .
C16 C17 1.479(5) .
C17 H17A 0.9900 .
C17 H17B 0.9900 .
C17 C18 1.509(5) .
C18 H18A 0.9900 .
C18 H18B 0.9900 .
C18 H18C 0.9900 .
C18 H18D 0.9900 .
C18 C19 1.495(6) .
C18 C21 1.368(13) .
C19 H19A 0.9900 .
C19 H19B 0.9900 .
C19 C20 1.497(5) .
C20 H20A 0.9900 .
C20 H20B 0.9900 .
C20 H20C 0.9900 .
C20 H20D 0.9900 .
C20 C21 1.513(13) .
C21 H21A 0.9900 .
C21 H21B 0.9900 .

loop_
_geom_torsion_atom_site_label_1
_geom_torsion_atom_site_label_2
_geom_torsion_atom_site_label_3
_geom_torsion_atom_site_label_4
_geom_torsion
_geom_torsion_site_symmetry_1
_geom_torsion_site_symmetry_2
_geom_torsion_site_symmetry_3
_geom_torsion_site_symmetry_4
N1 C1 C2 C3 50.1(5) . . . .
N1 C1 C23 C3 -32.8(15) . . . .
N1 C5 C6 N2 45.1(5) . . . .
N1 C7 C8 N2 -1.9(4) . . . .
N1 C7 C8 N3 179.4(3) . . . .
N2 C6 C22 N1 -15.6(15) . . . .
N2 C6 C22 C4 -159.9(6) . . . .
N3 C9 C10 N4 0.3(5) . . . .
N4 C7 C8 N2 179.3(3) . . . .
N4 C7 C8 N3 0.7(4) . . . .
C1 N1 C5 C4 38.8(5) . . . .
C1 N1 C5 C6 165.4(3) . . . .
C1 N1 C7 N4 -6.8(4) . . . .
C1 N1 C7 C8 174.5(3) . . . .
C1 N1 C22 C4 -26.7(17) . . . .
C1 N1 C22 C6 -166.4(7) . . . .
C1 C2 C3 C4 -55.0(6) . . . .
C2 C3 C4 C5 51.7(6) . . . .
C3 C4 C5 N1 -41.9(5) . . . .
C3 C4 C5 C6 -167.6(4) . . . .
C3 C4 C22 N1 20.7(16) . . . .
C3 C4 C22 C6 163.3(6) . . . .
C4 C3 C23 C1 27.8(16) . . . .
C4 C5 C6 N2 171.5(3) . . . .
C5 N1 C1 C2 -42.2(5) . . . .
C5 N1 C7 N4 -160.3(3) . . . .
C5 N1 C7 C8 21.0(5) . . . .
C6 N2 C8 N3 -174.7(3) . . . .
C6 N2 C8 C7 6.6(4) . . . .
C7 N1 C1 C2 164.7(3) . . . .
C7 N1 C1 C23 -153.6(9) . . . .
C7 N1 C5 C4 -168.5(3) . . . .
C7 N1 C5 C6 -42.0(5) . . . .
C7 N1 C22 C4 161.2(8) . . . .
C7 N1 C22 C6 21.5(16) . . . .
C7 N4 C10 C9 0.0(5) . . . .
C8 N2 C6 C5 -29.2(5) . . . .
C8 N2 C6 C22 1.7(8) . . . .
C8 N3 C9 C10 -0.1(4) . . . .
C9 N3 C8 N2 -179.0(3) . . . .
C9 N3 C8 C7 -0.4(4) . . . .
C10 N4 C7 N1 -179.2(3) . . . .
C10 N4 C7 C8 -0.5(4) . . . .
C22 N1 C1 C23 33.8(14) . . . .
C22 N1 C7 N4 165.6(9) . . . .
C22 N1 C7 C8 -13.1(10) . . . .
C23 C3 C4 C22 -21.0(13) . . . .
N5 C11 C12 N6 0.5(5) . . . .
N6 C13 C14 N5 0.2(4) . . . .
N6 C13 C14 N8 -177.8(3) . . . .
N7 C13 C14 N5 -177.3(3) . . . .
N7 C13 C14 N8 4.7(4) . . . .
N7 C15 C16 N8 -38.7(5) . . . .
N7 C15 C16 C17 -173.1(3) . . . .
N8 C16 C17 C18 38.8(5) . . . .
N8 C20 C21 C18 34.9(13) . . . .
C11 N5 C14 N8 177.3(2) . . . .
C11 N5 C14 C13 -0.7(4) . . . .
C12 N6 C13 N7 178.2(3) . . . .
C12 N6 C13 C14 0.7(4) . . . .
C13 N6 C12 C11 -1.0(5) . . . .
C13 N7 C15 C16 29.1(5) . . . .
C14 N5 C11 C12 0.4(4) . . . .
C14 N8 C16 C15 33.6(5) . . . .
C14 N8 C16 C17 166.8(3) . . . .
C14 N8 C20 C19 -162.0(3) . . . .
C14 N8 C20 C21 158.6(6) . . . .
C15 N7 C13 N6 170.7(3) . . . .
C15 N7 C13 C14 -11.7(5) . . . .
C15 C16 C17 C18 172.0(3) . . . .
C16 N8 C14 N5 165.1(3) . . . .
C16 N8 C14 C13 -16.9(4) . . . .
C16 N8 C20 C19 41.8(4) . . . .
C16 N8 C20 C21 2.4(7) . . . .
C16 C17 C18 C19 -44.5(5) . . . .
C16 C17 C18 C21 -3.3(9) . . . .
C17 C18 C19 C20 48.3(5) . . . .
C17 C18 C21 C20 -33.6(14) . . . .
C18 C19 C20 N8 -46.7(5) . . . .
C20 N8 C14 N5 9.2(4) . . . .
C20 N8 C14 C13 -172.8(2) . . . .
C20 N8 C16 C15 -170.8(3) . . . .
C20 N8 C16 C17 -37.6(5) . . . .
